data_7205011
loop_
_publ_author_name
'Barbour, Leonard J.'
'Caira, Mino R.'
'le Roex, Tanya'
'Nassimbeni, Luigi R.'

_publ_section_title
;
 Inclusion compounds with mixed guests: controlled stoichiometries and
 kinetics of enclathration
;
_journal_issue 12
_journal_name_full 'Journal of the Chemical Society, Perkin Transactions 2'
_journal_page_first 1973
_journal_paper_doi 10.1039/b110987c
_journal_year 2002
_chemical_formula_moiety 'C34 H36 O2. 2(C3 H7 N O). 2(C3 H6 O)'
_chemical_formula_sum 'C46 H62 N2 O6'
_chemical_formula_weight 738.98
_chemical_melting_point 292
_chemical_name_common none
_chemical_name_systematic
; 
trans-9,10-dihydroxy-9,10-bis(p-tert-butylphenyl)-9,10-dihydroanthracene.
2(N,N-dimethylformamide). 2(acetone) clathrate 
;
_space_group_IT_number 2
_symmetry_cell_setting triclinic
_symmetry_space_group_name_Hall '-P 1'
_symmetry_space_group_name_H-M 'P -1'
_atom_sites_solution_hydrogens geom
_atom_sites_solution_primary direct
_atom_sites_solution_secondary difmap
_audit_creation_method SHELXL-97
_cell_angle_alpha 108.3260(10)
_cell_angle_beta 92.8080(10)
_cell_angle_gamma 70.8860(10)
_cell_formula_units_Z 1
_cell_length_a 8.99320(10)
_cell_length_b 9.16740(10)
_cell_length_c 14.3817(2)
_cell_measurement_reflns_used 4641
_cell_measurement_temperature 173(2)
_cell_measurement_theta_max 27.50
_cell_measurement_theta_min 1.49
_cell_volume 1061.57(2)
_computing_cell_refinement 'Collect (Nonius, 2000)'
_computing_data_collection 'Collect (Nonius, 2000)'
_computing_data_reduction 'Collect (Nonius, 2000)'
_computing_molecular_graphics none
_computing_publication_material 'SHELXL-97 (Sheldrick, 1997)'
_computing_structure_refinement 'SHELXL-97 (Sheldrick, 1997)'
_computing_structure_solution 'SHELXS-97 (Sheldrick, 1990)'
_diffrn_ambient_temperature 173(2)
_diffrn_measured_fraction_theta_full 0.952
_diffrn_measured_fraction_theta_max 0.952
_diffrn_measurement_device_type 'Nonius Kappa CCD'
_diffrn_measurement_method 'Combination of phi and omega'
_diffrn_radiation_monochromator graphite
_diffrn_radiation_source 'fine-focus sealed tube'
_diffrn_radiation_type MoK\a
_diffrn_radiation_wavelength 0.71073
_diffrn_reflns_av_R_equivalents 0.0160
_diffrn_reflns_av_sigmaI/netI 0.0269
_diffrn_reflns_limit_h_max 9
_diffrn_reflns_limit_h_min -11
_diffrn_reflns_limit_k_max 11
_diffrn_reflns_limit_k_min -11
_diffrn_reflns_limit_l_max 18
_diffrn_reflns_limit_l_min -18
_diffrn_reflns_number 7598
_diffrn_reflns_theta_full 27.50
_diffrn_reflns_theta_max 27.50
_diffrn_reflns_theta_min 1.49
_exptl_absorpt_coefficient_mu 0.076
_exptl_absorpt_correction_type none
_exptl_crystal_colour colourless
_exptl_crystal_density_diffrn 1.156
_exptl_crystal_density_meas ?
_exptl_crystal_density_method .
_exptl_crystal_description 'clear plates'
_exptl_crystal_F_000 400
_exptl_crystal_size_max 0.42
_exptl_crystal_size_mid 0.33
_exptl_crystal_size_min 0.19
_refine_diff_density_max 0.678
_refine_diff_density_min -0.365
_refine_diff_density_rms 0.093
_refine_ls_extinction_method none
_refine_ls_goodness_of_fit_ref 1.097
_refine_ls_hydrogen_treatment mixed
_refine_ls_matrix_type full
_refine_ls_number_parameters 266
_refine_ls_number_reflns 4651
_refine_ls_number_restraints 0
_refine_ls_restrained_S_all 1.097
_refine_ls_R_factor_all 0.1000
_refine_ls_R_factor_gt 0.0828
_refine_ls_shift/su_max 0.277
_refine_ls_shift/su_mean 0.026
_refine_ls_structure_factor_coef Fsqd
_refine_ls_weighting_details 'calc w=1/[\s^2^(Fo^2^)+(0.1340P)^2^+0.8628P] where P=(Fo^2^+2Fc^2^)/3'
_refine_ls_weighting_scheme calc
_refine_ls_wR_factor_gt 0.2396
_refine_ls_wR_factor_ref 0.2551
_reflns_number_gt 3708
_reflns_number_total 4651
_reflns_threshold_expression >2sigma(I)
_cod_data_source_file b110987c.txt
_cod_data_source_block c:_H.2A.2C
_cod_original_sg_symbol_H-M P-1
_cod_database_code 7205011

loop_
_symmetry_equiv_pos_as_xyz
'x, y, z'
'-x, -y, -z'

loop_
_atom_site_label
_atom_site_type_symbol
_atom_site_fract_x
_atom_site_fract_y
_atom_site_fract_z
_atom_site_U_iso_or_equiv
_atom_site_adp_type
_atom_site_occupancy
_atom_site_symmetry_multiplicity
_atom_site_calc_flag
_atom_site_refinement_flags
_atom_site_disorder_assembly
_atom_site_disorder_group
O1 O -0.25492(18) 0.15116(18) -0.08133(11) 0.0301(4) Uani 1 1 d . . .
H1 H -0.2122 0.0766 -0.1331 0.036 Uiso 1 1 calc R . .
C1 C -0.1538(2) 0.1365(2) -0.00242(14) 0.0227(4) Uani 1 1 d . . .
C2 C 0.0093(2) 0.1349(2) -0.02874(14) 0.0237(4) Uani 1 1 d . . .
C3 C 0.0167(3) 0.2667(3) -0.05670(16) 0.0309(5) Uani 1 1 d . . .
H3 H -0.0781 0.3501 -0.0595 0.037 Uiso 1 1 calc R . .
C4 C 0.1591(3) 0.2766(3) -0.08002(18) 0.0360(5) Uani 1 1 d . . .
H4 H 0.1622 0.3655 -0.0995 0.043 Uiso 1 1 calc R . .
C5 C 0.2982(3) 0.1558(3) -0.07483(19) 0.0372(6) Uani 1 1 d . . .
H5 H 0.3968 0.1626 -0.0901 0.045 Uiso 1 1 calc R . .
C6 C 0.2928(3) 0.0263(3) -0.04752(17) 0.0316(5) Uani 1 1 d . . .
H6 H 0.3883 -0.0559 -0.0442 0.038 Uiso 1 1 calc R . .
C7 C 0.1483(2) 0.0138(2) -0.02453(14) 0.0241(4) Uani 1 1 d . . .
C11 C -0.2280(2) 0.2879(2) 0.08572(14) 0.0237(4) Uani 1 1 d . . .
C12 C -0.1480(3) 0.3118(3) 0.17152(17) 0.0324(5) Uani 1 1 d . . .
H12 H -0.0489 0.2342 0.1744 0.039 Uiso 1 1 calc R . .
C19 C -0.5702(19) 0.7167(17) 0.3843(11) 0.083(5) Uani 0.28 1 d P . .
C23 C -0.4506(16) 0.8742(10) 0.3142(8) 0.058(3) Uani 0.28 1 d P . .
C31 C -0.0500(15) -0.2407(15) -0.4491(9) 0.072(3) Uiso 0.33 1 d P . .
C13 C -0.2111(3) 0.4473(3) 0.25300(17) 0.0355(5) Uani 1 1 d . . .
H13 H -0.1539 0.4610 0.3107 0.043 Uiso 1 1 calc R . .
C14 C -0.3567(3) 0.5641(3) 0.25201(16) 0.0314(5) Uani 1 1 d . . .
C15 C -0.4347(3) 0.5404(3) 0.16580(17) 0.0315(5) Uani 1 1 d . . .
H15 H -0.5329 0.6189 0.1624 0.038 Uiso 1 1 calc R . .
C16 C -0.3720(2) 0.4030(3) 0.08353(16) 0.0278(5) Uani 1 1 d . . .
H16 H -0.4289 0.3890 0.0258 0.033 Uiso 1 1 calc R . .
C17 C -0.4236(3) 0.7135(3) 0.34301(18) 0.0416(6) Uani 1 1 d . . .
C18 C -0.5997(6) 0.8084(6) 0.3308(3) 0.0698(16) Uani 0.72 1 d P . .
C20 C -0.4249(6) 0.6569(5) 0.4330(3) 0.0515(10) Uani 0.72 1 d P . .
C21 C -0.2945(16) 0.7290(15) 0.4277(8) 0.069(4) Uani 0.28 1 d P . .
C22 C -0.3237(8) 0.8194(6) 0.3553(4) 0.0755(17) Uani 0.72 1 d P . .
O24 O -0.1694(3) -0.1080(4) -0.2609(2) 0.0407(6) Uiso 0.67 1 d P . .
C25 C -0.0968(5) -0.1683(5) -0.3406(3) 0.0438(9) Uiso 0.67 1 d P . .
N26 N 0.0200(4) -0.1288(4) -0.3733(2) 0.0668(8) Uiso 1 1 d . . .
C27 C 0.0481(8) 0.0187(8) -0.3002(5) 0.0762(16) Uiso 0.67 1 d P . .
C28 C 0.1061(10) -0.2063(10) -0.4599(6) 0.092(2) Uiso 0.67 1 d P . .
O29 O -0.1345(9) -0.0388(10) -0.2609(6) 0.0655(18) Uiso 0.33 1 d P . .
C30 C -0.0081(12) -0.0616(12) -0.2947(7) 0.055(2) Uiso 0.33 1 d P . .
C32 C 0.2046(14) -0.1924(15) -0.4269(9) 0.067(3) Uiso 0.33 1 d P . .
O33 O -0.2090(4) 0.5256(4) -0.3604(2) 0.0965(10) Uani 1 1 d . . .
C34 C -0.2777(5) 0.6053(4) -0.2804(2) 0.0604(8) Uani 1 1 d . . .
C35 C -0.4345(6) 0.7335(6) -0.2723(4) 0.0880(13) Uani 1 1 d . . .
H35A H -0.4651 0.7384 -0.3379 0.132 Uiso 1 1 calc R . .
H35B H -0.4279 0.8392 -0.2318 0.132 Uiso 1 1 calc R . .
H35C H -0.5134 0.7073 -0.2419 0.132 Uiso 1 1 calc R . .
C36 C -0.2111(5) 0.5769(7) -0.1894(3) 0.0816(13) Uani 1 1 d . . .
H36A H -0.1094 0.4891 -0.2053 0.122 Uiso 1 1 calc R . .
H36B H -0.2837 0.5462 -0.1566 0.122 Uiso 1 1 calc R . .
H36C H -0.1961 0.6767 -0.1456 0.122 Uiso 1 1 calc R . .

loop_
_atom_site_aniso_label
_atom_site_aniso_U_11
_atom_site_aniso_U_22
_atom_site_aniso_U_33
_atom_site_aniso_U_23
_atom_site_aniso_U_13
_atom_site_aniso_U_12
O1 0.0293(8) 0.0278(8) 0.0252(8) 0.0050(6) -0.0049(6) -0.0029(6)
C1 0.0218(9) 0.0207(9) 0.0227(9) 0.0056(7) -0.0010(7) -0.0042(7)
C2 0.0272(10) 0.0203(9) 0.0205(9) 0.0037(7) 0.0022(7) -0.0059(8)
C3 0.0357(12) 0.0235(10) 0.0316(11) 0.0090(8) 0.0042(9) -0.0059(8)
C4 0.0449(13) 0.0271(11) 0.0379(12) 0.0087(9) 0.0079(10) -0.0141(10)
C5 0.0347(12) 0.0351(12) 0.0426(13) 0.0076(10) 0.0095(10) -0.0155(10)
C6 0.0254(11) 0.0280(11) 0.0374(12) 0.0053(9) 0.0039(9) -0.0075(8)
C7 0.0253(10) 0.0201(9) 0.0230(9) 0.0031(7) 0.0014(7) -0.0057(8)
C11 0.0239(10) 0.0190(9) 0.0254(10) 0.0066(7) 0.0023(8) -0.0032(7)
C12 0.0279(11) 0.0277(11) 0.0301(11) 0.0037(9) -0.0013(8) 0.0007(8)
C19 0.088(10) 0.058(7) 0.083(9) -0.025(7) 0.065(8) -0.034(7)
C23 0.091(8) 0.016(4) 0.044(5) 0.001(4) -0.010(5) 0.001(4)
C13 0.0379(13) 0.0315(12) 0.0270(11) 0.0035(9) -0.0025(9) -0.0041(9)
C14 0.0397(12) 0.0206(10) 0.0285(11) 0.0052(8) 0.0090(9) -0.0039(9)
C15 0.0307(11) 0.0235(10) 0.0337(11) 0.0106(9) 0.0065(9) 0.0023(8)
C16 0.0263(10) 0.0248(10) 0.0282(10) 0.0085(8) 0.0014(8) -0.0026(8)
C17 0.0564(16) 0.0261(11) 0.0297(12) 0.0019(9) 0.0107(11) -0.0019(10)
C18 0.078(3) 0.046(2) 0.036(2) -0.0036(18) 0.007(2) 0.029(2)
C20 0.072(3) 0.041(2) 0.0270(17) 0.0053(15) 0.0116(17) -0.0021(19)
C21 0.075(8) 0.051(6) 0.041(6) -0.013(5) -0.019(5) 0.002(6)
C22 0.126(5) 0.042(2) 0.056(3) -0.012(2) 0.024(3) -0.046(3)
O33 0.131(3) 0.0742(18) 0.0585(17) -0.0022(14) 0.0208(17) -0.0195(18)
C34 0.080(2) 0.0505(17) 0.0526(18) 0.0086(14) 0.0087(16) -0.0291(16)
C35 0.093(3) 0.078(3) 0.095(3) 0.040(2) 0.018(2) -0.016(2)
C36 0.078(3) 0.125(4) 0.072(2) 0.043(3) -0.014(2) -0.062(3)

loop_
_atom_type_symbol
_atom_type_description
_atom_type_scat_dispersion_real
_atom_type_scat_dispersion_imag
_atom_type_scat_source
C C 0.0033 0.0016 'International Tables Vol C Tables 4.2.6.8 and 6.1.1.4'
H H 0.0000 0.0000 'International Tables Vol C Tables 4.2.6.8 and 6.1.1.4'
N N 0.0061 0.0033 'International Tables Vol C Tables 4.2.6.8 and 6.1.1.4'
O O 0.0106 0.0060 'International Tables Vol C Tables 4.2.6.8 and 6.1.1.4'

loop_
_geom_angle_atom_site_label_1
_geom_angle_atom_site_label_2
_geom_angle_atom_site_label_3
_geom_angle
_geom_angle_site_symmetry_1
_geom_angle_site_symmetry_3
_geom_angle_publ_flag
O1 C1 C2 110.42(16) . . ?
O1 C1 C7 109.89(16) . 2 ?
C2 C1 C7 112.80(16) . 2 ?
O1 C1 C11 106.58(15) . . ?
C2 C1 C11 108.50(16) . . ?
C7 C1 C11 108.42(16) 2 . ?
C7 C2 C3 119.09(19) . . ?
C7 C2 C1 123.71(18) . . ?
C3 C2 C1 117.19(18) . . ?
C4 C3 C2 121.1(2) . . ?
C3 C4 C5 119.6(2) . . ?
C6 C5 C4 119.9(2) . . ?
C5 C6 C7 121.1(2) . . ?
C2 C7 C6 119.20(19) . . ?
C2 C7 C1 123.43(18) . 2 ?
C6 C7 C1 117.35(18) . 2 ?
C16 C11 C12 118.29(19) . . ?
C16 C11 C1 122.63(18) . . ?
C12 C11 C1 119.08(17) . . ?
C13 C12 C11 120.9(2) . . ?
C18 C19 C20 129.7(10) . . ?
C18 C19 C17 69.8(7) . . ?
C20 C19 C17 63.3(7) . . ?
C22 C23 C17 61.4(5) . . ?
C22 C23 C18 114.9(8) . . ?
C17 C23 C18 56.9(5) . . ?
N26 C31 C25 53.6(5) . . ?
N26 C31 C28 52.2(5) . . ?
C25 C31 C28 104.6(8) . . ?
C12 C13 C14 121.4(2) . . ?
C15 C14 C13 117.27(19) . . ?
C15 C14 C17 122.3(2) . . ?
C13 C14 C17 120.4(2) . . ?
C14 C15 C16 121.5(2) . . ?
C11 C16 C15 120.6(2) . . ?
C19 C17 C22 139.6(5) . . ?
C19 C17 C20 58.9(8) . . ?
C22 C17 C20 112.1(3) . . ?
C19 C17 C14 112.2(5) . . ?
C22 C17 C14 107.9(3) . . ?
C20 C17 C14 109.3(2) . . ?
C19 C17 C18 49.4(8) . . ?
C22 C17 C18 110.7(4) . . ?
C20 C17 C18 106.2(3) . . ?
C14 C17 C18 110.6(2) . . ?
C19 C17 C23 110.4(9) . . ?
C22 C17 C23 49.0(5) . . ?
C20 C17 C23 141.2(4) . . ?
C14 C17 C23 109.0(4) . . ?
C18 C17 C23 64.8(6) . . ?
C19 C17 C21 110.6(10) . . ?
C22 C17 C21 56.4(6) . . ?
C20 C17 C21 57.6(6) . . ?
C14 C17 C21 112.3(4) . . ?
C18 C17 C21 137.1(4) . . ?
C23 C17 C21 101.8(7) . . ?
C19 C18 C17 60.9(6) . . ?
C19 C18 C23 115.0(9) . . ?
C17 C18 C23 58.3(4) . . ?
C19 C20 C17 57.9(5) . . ?
C19 C20 C21 116.0(7) . . ?
C17 C20 C21 64.7(5) . . ?
C22 C21 C20 112.5(8) . . ?
C22 C21 C17 56.6(5) . . ?
C20 C21 C17 57.7(5) . . ?
C23 C22 C21 130.1(9) . . ?
C23 C22 C17 69.6(6) . . ?
C21 C22 C17 67.0(6) . . ?
O29 O24 C25 79.4(6) . . ?
O29 O24 C30 33.3(7) . . ?
C25 O24 C30 54.1(4) . . ?
O24 C25 O29 36.1(4) . . ?
O24 C25 N26 128.5(4) . . ?
O29 C25 N26 93.8(5) . . ?
O24 C25 C30 82.8(5) . . ?
O29 C25 C30 50.5(5) . . ?
N26 C25 C30 46.0(4) . . ?
O24 C25 C31 164.7(6) . . ?
O29 C25 C31 148.6(7) . . ?
N26 C25 C31 63.3(5) . . ?
C30 C25 C31 109.2(7) . . ?
C30 N26 C28 159.1(7) . . ?
C30 N26 C25 70.8(6) . . ?
C28 N26 C25 126.9(5) . . ?
C30 N26 C27 43.4(6) . . ?
C28 N26 C27 120.7(5) . . ?
C25 N26 C27 112.4(4) . . ?
C30 N26 C31 133.7(8) . . ?
C28 N26 C31 65.7(6) . . ?
C25 N26 C31 63.1(5) . . ?
C27 N26 C31 164.1(6) . . ?
C30 N26 C32 122.7(7) . . ?
C28 N26 C32 36.4(5) . . ?
C25 N26 C32 148.1(5) . . ?
C27 N26 C32 91.1(5) . . ?
C31 N26 C32 99.6(6) . . ?
C30 C27 N26 46.4(6) . . ?
C32 C28 N26 90.9(9) . . ?
C32 C28 C31 145.1(11) . . ?
N26 C28 C31 62.0(6) . . ?
O24 O29 C30 125.2(10) . . ?
O24 O29 C25 64.6(6) . . ?
C30 O29 C25 69.9(7) . . ?
C27 C30 N26 90.1(9) . . ?
C27 C30 O29 131.7(11) . . ?
N26 C30 O29 118.4(10) . . ?
C27 C30 C25 148.5(10) . . ?
N26 C30 C25 63.2(6) . . ?
O29 C30 C25 59.6(6) . . ?
C27 C30 O24 153.2(9) . . ?
N26 C30 O24 106.1(7) . . ?
O29 C30 O24 21.5(5) . . ?
C25 C30 O24 43.1(3) . . ?
C28 C32 N26 52.7(7) . . ?
O33 C34 C36 121.6(4) . . ?
O33 C34 C35 120.4(4) . . ?
C36 C34 C35 118.0(4) . . ?

loop_
_geom_bond_atom_site_label_1
_geom_bond_atom_site_label_2
_geom_bond_distance
_geom_bond_site_symmetry_2
_geom_bond_publ_flag
O1 C1 1.431(2) . ?
C1 C2 1.527(3) . ?
C1 C7 1.530(3) 2 ?
C1 C11 1.533(3) . ?
C2 C7 1.387(3) . ?
C2 C3 1.410(3) . ?
C3 C4 1.378(3) . ?
C4 C5 1.390(4) . ?
C5 C6 1.379(3) . ?
C6 C7 1.404(3) . ?
C7 C1 1.530(3) 2 ?
C11 C16 1.383(3) . ?
C11 C12 1.391(3) . ?
C12 C13 1.388(3) . ?
C19 C18 1.269(19) . ?
C19 C20 1.48(2) . ?
C19 C17 1.461(12) . ?
C23 C22 1.284(13) . ?
C23 C17 1.594(10) . ?
C23 C18 1.694(15) . ?
C31 N26 1.513(13) . ?
C31 C25 1.510(13) . ?
C31 C28 1.562(14) . ?
C13 C14 1.397(3) . ?
C14 C15 1.386(3) . ?
C14 C17 1.537(3) . ?
C15 C16 1.402(3) . ?
C17 C22 1.493(6) . ?
C17 C20 1.540(5) . ?
C17 C18 1.569(5) . ?
C17 C21 1.646(11) . ?
C20 C21 1.538(16) . ?
C21 C22 1.489(15) . ?
O24 O29 0.794(8) . ?
O24 C25 1.218(5) . ?
O24 C30 1.767(10) . ?
C25 O29 1.326(9) . ?
C25 N26 1.364(5) . ?
C25 C30 1.443(11) . ?
N26 C30 1.099(10) . ?
N26 C28 1.354(8) . ?
N26 C27 1.517(7) . ?
N26 C32 1.703(12) . ?
C27 C30 1.043(11) . ?
C28 C32 1.010(12) . ?
O29 C30 1.186(12) . ?
O33 C34 1.219(4) . ?
C34 C36 1.475(5) . ?
C34 C35 1.493(6) . ?

loop_
_geom_hbond_atom_site_label_D
_geom_hbond_atom_site_label_H
_geom_hbond_atom_site_label_A
_geom_hbond_distance_DH
_geom_hbond_distance_HA
_geom_hbond_distance_DA
_geom_hbond_angle_DHA
_geom_hbond_site_symmetry_A
O1 H1 O24 0.84 2.02 2.836(3) 164.2 .
O1 H1 O29 0.84 1.84 2.662(8) 163.9 .

loop_
_geom_torsion_atom_site_label_1
_geom_torsion_atom_site_label_2
_geom_torsion_atom_site_label_3
_geom_torsion_atom_site_label_4
_geom_torsion
_geom_torsion_site_symmetry_1
_geom_torsion_site_symmetry_2
_geom_torsion_site_symmetry_3
_geom_torsion_site_symmetry_4
_geom_torsion_publ_flag
O1 C1 C2 C7 -126.1(2) . . . . ?
C7 C1 C2 C7 -2.7(3) 2 . . . ?
C11 C1 C2 C7 117.5(2) . . . . ?
O1 C1 C2 C3 55.3(2) . . . . ?
C7 C1 C2 C3 178.71(17) 2 . . . ?
C11 C1 C2 C3 -61.1(2) . . . . ?
C7 C2 C3 C4 0.2(3) . . . . ?
C1 C2 C3 C4 178.9(2) . . . . ?
C2 C3 C4 C5 -0.8(4) . . . . ?
C3 C4 C5 C6 0.7(4) . . . . ?
C4 C5 C6 C7 -0.1(4) . . . . ?
C3 C2 C7 C6 0.5(3) . . . . ?
C1 C2 C7 C6 -178.12(18) . . . . ?
C3 C2 C7 C1 -178.45(18) . . . 2 ?
C1 C2 C7 C1 3.0(3) . . . 2 ?
C5 C6 C7 C2 -0.5(3) . . . . ?
C5 C6 C7 C1 178.5(2) . . . 2 ?
O1 C1 C11 C16 4.3(3) . . . . ?
C2 C1 C11 C16 123.2(2) . . . . ?
C7 C1 C11 C16 -113.9(2) 2 . . . ?
O1 C1 C11 C12 -175.45(18) . . . . ?
C2 C1 C11 C12 -56.5(2) . . . . ?
C7 C1 C11 C12 66.3(2) 2 . . . ?
C16 C11 C12 C13 0.1(3) . . . . ?
C1 C11 C12 C13 179.9(2) . . . . ?
C11 C12 C13 C14 0.2(4) . . . . ?
C12 C13 C14 C15 -1.0(4) . . . . ?
C12 C13 C14 C17 -179.7(2) . . . . ?
C13 C14 C15 C16 1.4(3) . . . . ?
C17 C14 C15 C16 -179.9(2) . . . . ?
C12 C11 C16 C15 0.3(3) . . . . ?
C1 C11 C16 C15 -179.50(19) . . . . ?
C14 C15 C16 C11 -1.1(3) . . . . ?
C18 C19 C17 C22 73.3(14) . . . . ?
C20 C19 C17 C22 -88.3(12) . . . . ?
C18 C19 C17 C20 161.6(8) . . . . ?
C18 C19 C17 C14 -98.6(5) . . . . ?
C20 C19 C17 C14 99.8(5) . . . . ?
C20 C19 C17 C18 -161.6(8) . . . . ?
C18 C19 C17 C23 23.2(8) . . . . ?
C20 C19 C17 C23 -138.3(5) . . . . ?
C18 C19 C17 C21 135.1(7) . . . . ?
C20 C19 C17 C21 -26.4(7) . . . . ?
C15 C14 C17 C19 65.0(9) . . . . ?
C13 C14 C17 C19 -116.3(9) . . . . ?
C15 C14 C17 C22 -109.5(4) . . . . ?
C13 C14 C17 C22 69.2(4) . . . . ?
C15 C14 C17 C20 128.3(3) . . . . ?
C13 C14 C17 C20 -53.0(4) . . . . ?
C15 C14 C17 C18 11.7(4) . . . . ?
C13 C14 C17 C18 -169.6(3) . . . . ?
C15 C14 C17 C23 -57.6(6) . . . . ?
C13 C14 C17 C23 121.0(6) . . . . ?
C15 C14 C17 C21 -169.7(6) . . . . ?
C13 C14 C17 C21 9.0(7) . . . . ?
C22 C23 C17 C19 138.8(8) . . . . ?
C18 C23 C17 C19 -19.3(8) . . . . ?
C18 C23 C17 C22 -158.1(6) . . . . ?
C22 C23 C17 C20 73.5(10) . . . . ?
C18 C23 C17 C20 -84.6(8) . . . . ?
C22 C23 C17 C14 -97.5(5) . . . . ?
C18 C23 C17 C14 104.4(3) . . . . ?
C22 C23 C17 C18 158.1(6) . . . . ?
C22 C23 C17 C21 21.4(7) . . . . ?
C18 C23 C17 C21 -136.8(5) . . . . ?
C20 C19 C18 C17 21.6(8) . . . . ?
C20 C19 C18 C23 -1.0(13) . . . . ?
C17 C19 C18 C23 -22.5(7) . . . . ?
C22 C17 C18 C19 -138.4(7) . . . . ?
C20 C17 C18 C19 -16.4(7) . . . . ?
C14 C17 C18 C19 102.1(7) . . . . ?
C23 C17 C18 C19 -155.9(8) . . . . ?
C21 C17 C18 C19 -75.9(12) . . . . ?
C19 C17 C18 C23 155.9(8) . . . . ?
C22 C17 C18 C23 17.5(5) . . . . ?
C20 C17 C18 C23 139.5(5) . . . . ?
C14 C17 C18 C23 -102.0(5) . . . . ?
C21 C17 C18 C23 80.0(10) . . . . ?
C22 C23 C18 C19 2.0(10) . . . . ?
C17 C23 C18 C19 23.2(7) . . . . ?
C22 C23 C18 C17 -21.1(5) . . . . ?
C18 C19 C20 C17 -22.7(8) . . . . ?
C18 C19 C20 C21 7.0(14) . . . . ?
C17 C19 C20 C21 29.8(7) . . . . ?
C22 C17 C20 C19 135.6(6) . . . . ?
C14 C17 C20 C19 -104.8(6) . . . . ?
C18 C17 C20 C19 14.5(6) . . . . ?
C23 C17 C20 C19 84.2(11) . . . . ?
C21 C17 C20 C19 150.4(7) . . . . ?
C19 C17 C20 C21 -150.4(7) . . . . ?
C22 C17 C20 C21 -14.8(5) . . . . ?
C14 C17 C20 C21 104.8(5) . . . . ?
C18 C17 C20 C21 -135.9(5) . . . . ?
C23 C17 C20 C21 -66.2(10) . . . . ?
C19 C20 C21 C22 -12.8(10) . . . . ?
C17 C20 C21 C22 14.9(5) . . . . ?
C19 C20 C21 C17 -27.7(6) . . . . ?
C19 C17 C21 C22 -136.6(7) . . . . ?
C20 C17 C21 C22 -163.5(6) . . . . ?
C14 C17 C21 C22 97.2(4) . . . . ?
C18 C17 C21 C22 -84.8(9) . . . . ?
C23 C17 C21 C22 -19.3(6) . . . . ?
C19 C17 C21 C20 26.8(7) . . . . ?
C22 C17 C21 C20 163.5(6) . . . . ?
C14 C17 C21 C20 -99.3(4) . . . . ?
C18 C17 C21 C20 78.7(8) . . . . ?
C23 C17 C21 C20 144.2(5) . . . . ?
C17 C23 C22 C21 -31.0(8) . . . . ?
C18 C23 C22 C21 -10.9(11) . . . . ?
C18 C23 C22 C17 20.1(5) . . . . ?
C20 C21 C22 C23 16.5(12) . . . . ?
C17 C21 C22 C23 31.6(8) . . . . ?
C20 C21 C22 C17 -15.1(5) . . . . ?
C19 C17 C22 C23 -72.1(15) . . . . ?
C20 C17 C22 C23 -139.6(6) . . . . ?
C14 C17 C22 C23 100.0(6) . . . . ?
C18 C17 C22 C23 -21.1(6) . . . . ?
C21 C17 C22 C23 -154.7(8) . . . . ?
C19 C17 C22 C21 82.5(14) . . . . ?
C20 C17 C22 C21 15.0(6) . . . . ?
C14 C17 C22 C21 -105.4(5) . . . . ?
C18 C17 C22 C21 133.5(5) . . . . ?
C23 C17 C22 C21 154.7(8) . . . . ?
C30 O24 C25 O29 -23.9(7) . . . . ?
O29 O24 C25 N26 18.3(8) . . . . ?
C30 O24 C25 N26 -5.5(5) . . . . ?
O29 O24 C25 C30 23.9(7) . . . . ?
O29 O24 C25 C31 -118(2) . . . . ?
C30 O24 C25 C31 -142(2) . . . . ?
N26 C31 C25 O24 143(2) . . . . ?
C28 C31 C25 O24 155.1(19) . . . . ?
N26 C31 C25 O29 46.8(13) . . . . ?
C28 C31 C25 O29 58.8(15) . . . . ?
C28 C31 C25 N26 12.0(5) . . . . ?
N26 C31 C25 C30 3.1(6) . . . . ?
C28 C31 C25 C30 15.0(10) . . . . ?
O24 C25 N26 C30 7.6(7) . . . . ?
O29 C25 N26 C30 18.3(7) . . . . ?
C31 C25 N26 C30 176.0(8) . . . . ?
O24 C25 N26 C28 174.9(5) . . . . ?
O29 C25 N26 C28 -174.4(6) . . . . ?
C30 C25 N26 C28 167.2(8) . . . . ?
C31 C25 N26 C28 -16.8(7) . . . . ?
O24 C25 N26 C27 -5.2(6) . . . . ?
O29 C25 N26 C27 5.5(5) . . . . ?
C30 C25 N26 C27 -12.8(6) . . . . ?
C31 C25 N26 C27 163.2(6) . . . . ?
O24 C25 N26 C31 -168.3(7) . . . . ?
O29 C25 N26 C31 -157.6(7) . . . . ?
C30 C25 N26 C31 -176.0(8) . . . . ?
O24 C25 N26 C32 129.2(9) . . . . ?
O29 C25 N26 C32 139.9(10) . . . . ?
C30 C25 N26 C32 121.6(11) . . . . ?
C31 C25 N26 C32 -62.4(11) . . . . ?
C25 C31 N26 C30 -5.3(11) . . . . ?
C28 C31 N26 C30 -170.6(10) . . . . ?
C25 C31 N26 C28 165.3(6) . . . . ?
C28 C31 N26 C25 -165.3(6) . . . . ?
C25 C31 N26 C27 -77(2) . . . . ?
C28 C31 N26 C27 118(2) . . . . ?
C25 C31 N26 C32 151.6(5) . . . . ?
C28 C31 N26 C32 -13.7(6) . . . . ?
C28 N26 C27 C30 -162.3(9) . . . . ?
C25 N26 C27 C30 17.7(9) . . . . ?
C31 N26 C27 C30 88(2) . . . . ?
C32 N26 C27 C30 -140.1(9) . . . . ?
C30 N26 C28 C32 4(2) . . . . ?
C25 N26 C28 C32 -140.4(8) . . . . ?
C27 N26 C28 C32 39.6(10) . . . . ?
C31 N26 C28 C32 -156.8(10) . . . . ?
C30 N26 C28 C31 161(2) . . . . ?
C25 N26 C28 C31 16.4(7) . . . . ?
C27 N26 C28 C31 -163.5(7) . . . . ?
C32 N26 C28 C31 156.8(10) . . . . ?
N26 C31 C28 C32 43.3(18) . . . . ?
C25 C31 C28 C32 31(2) . . . . ?
C25 C31 C28 N26 -12.2(5) . . . . ?
C25 O24 O29 C30 -36.7(10) . . . . ?
C30 O24 O29 C25 36.7(10) . . . . ?
N26 C25 O29 O24 -165.7(6) . . . . ?
C30 C25 O29 O24 -148.7(9) . . . . ?
C31 C25 O29 O24 153.6(12) . . . . ?
O24 C25 O29 C30 148.7(9) . . . . ?
N26 C25 O29 C30 -17.0(6) . . . . ?
C31 C25 O29 C30 -57.8(14) . . . . ?
N26 C27 C30 O29 -129.7(16) . . . . ?
N26 C27 C30 C25 -30.6(14) . . . . ?
N26 C27 C30 O24 -128(2) . . . . ?
C28 N26 C30 C27 47(2) . . . . ?
C25 N26 C30 C27 -162.7(8) . . . . ?
C31 N26 C30 C27 -157.7(8) . . . . ?
C32 N26 C30 C27 49.7(10) . . . . ?
C28 N26 C30 O29 -173.8(14) . . . . ?
C25 N26 C30 O29 -23.5(9) . . . . ?
C27 N26 C30 O29 139.2(14) . . . . ?
C31 N26 C30 O29 -18.5(16) . . . . ?
C32 N26 C30 O29 -171.1(8) . . . . ?
C28 N26 C30 C25 -150.3(18) . . . . ?
C27 N26 C30 C25 162.7(8) . . . . ?
C31 N26 C30 C25 5.0(10) . . . . ?
C32 N26 C30 C25 -147.6(6) . . . . ?
C28 N26 C30 O24 -154.6(16) . . . . ?
C25 N26 C30 O24 -4.3(4) . . . . ?
C27 N26 C30 O24 158.4(11) . . . . ?
C31 N26 C30 O24 0.7(13) . . . . ?
C32 N26 C30 O24 -151.9(6) . . . . ?
O24 O29 C30 C27 178.4(12) . . . . ?
C25 O29 C30 C27 143.3(14) . . . . ?
O24 O29 C30 N26 59.4(16) . . . . ?
C25 O29 C30 N26 24.4(9) . . . . ?
O24 O29 C30 C25 35.1(10) . . . . ?
C25 O29 C30 O24 -35.1(10) . . . . ?
O24 C25 C30 C27 -139.2(19) . . . . ?
O29 C25 C30 C27 -121(2) . . . . ?
N26 C25 C30 C27 34.8(16) . . . . ?
C31 C25 C30 C27 31(2) . . . . ?
O24 C25 C30 N26 -174.0(6) . . . . ?
O29 C25 C30 N26 -156.0(9) . . . . ?
C31 C25 C30 N26 -3.8(8) . . . . ?
O24 C25 C30 O29 -18.0(6) . . . . ?
N26 C25 C30 O29 156.0(9) . . . . ?
C31 C25 C30 O29 152.2(8) . . . . ?
O29 C25 C30 O24 18.0(6) . . . . ?
N26 C25 C30 O24 174.0(6) . . . . ?
C31 C25 C30 O24 170.2(7) . . . . ?
O29 O24 C30 C27 -2.7(19) . . . . ?
C25 O24 C30 C27 131(2) . . . . ?
O29 O24 C30 N26 -127.9(15) . . . . ?
C25 O24 C30 N26 5.6(5) . . . . ?
C25 O24 C30 O29 133.5(13) . . . . ?
O29 O24 C30 C25 -133.5(13) . . . . ?
C31 C28 C32 N26 -37.3(16) . . . . ?
C30 N26 C32 C28 -178.4(10) . . . . ?
C25 N26 C32 C28 74.6(13) . . . . ?
C27 N26 C32 C28 -146.8(9) . . . . ?
C31 N26 C32 C28 21.3(10) . . . . ?
